data_4104213
loop_
_publ_author_name
'Tomasz Kaczorowski'
'Iwona Justyniak'
'Teodozja Lipi\'nska'
'Janusz Lipkowski'
'Janusz Lewi\'nski'

_publ_contact_author
;
   Prof. Janusz Lewi\'nski,
   Department of Chemistry
   Warsaw University of Technology
   Noakowskiego 3,
   PL-00-664 Warszawa
   Poland
;
_publ_contact_author_email lewin@ch.pw.edu.pl
_publ_contact_author_fax '048 22 2347279'
_publ_contact_author_phone '048 22 2347315'
_publ_section_title
;
 Metal Complexes of Cinchonine as Chiral Building Blocks: A Strategy for
 the Construction of Nanotubular Architectures and Helical Coordination
 Polymers
;
_journal_name_full 'Journal of the American Chemical Society'
_journal_page_first 5393
_journal_page_last 5395
_journal_paper_doi 10.1021/ja8098867
_journal_volume 131
_journal_year 2009
_chemical_formula_sum 'C44 H50 Al N4 O3'
_chemical_formula_weight 709.86
_chemical_name_systematic
;
 ?
;
_space_group_IT_number 152
_symmetry_cell_setting trigonal
_symmetry_space_group_name_Hall 'P 31 2"'
_symmetry_space_group_name_H-M 'P 31 2 1'
_atom_sites_solution_hydrogens geom
_atom_sites_solution_primary direct
_atom_sites_solution_secondary difmap
_audit_creation_method SHELXL-97
_cell_angle_alpha 90.00
_cell_angle_beta 90.00
_cell_angle_gamma 120.00
_cell_formula_units_Z 6
_cell_length_a 19.0721(10)
_cell_length_b 19.0721(10)
_cell_length_c 22.4680(7)
_cell_measurement_reflns_used 34158
_cell_measurement_temperature 100(2)
_cell_measurement_theta_max 24.108
_cell_measurement_theta_min 1.018
_cell_volume 7077.7(6)
_computing_cell_refinement 'Denzo & Scalepak (Otwinowski, Minor, 1997)'
_computing_data_collection 'Collect (Nonius B.V. 1998)'
_computing_data_reduction 'Denzo & Scalepak (Otwinowski, Minor, 1997)'
_computing_molecular_graphics
;
DIAMOND v2.1 (Brandenburg, 1999)
Ortep-3 for Windows, L.J.Farrugia (1997) J.Appl.Cryst. 30, 565,
ORTEP III (Burnett, Johnson, 1996)
;
_computing_publication_material
;
SHELXL-97 (Sheldrick, 1997),
;
_computing_structure_refinement 'SHELXL-97 (Sheldrick, 1997)'
_computing_structure_solution 'SHELXS-97 (Sheldrick, 1990)'
_diffrn_ambient_temperature 100(2)
_diffrn_measured_fraction_theta_full 0.990
_diffrn_measured_fraction_theta_max 0.990
_diffrn_measurement_details
;
  96 frames, \w rotation 1.2\% per frame (110s per frame)
  18 frames, \w rotation 1.2\% per frame (110s per frame) 

;
_diffrn_measurement_device '\k-geometry diffractometr'
_diffrn_measurement_device_type 'Nonius Kappa-CCD'
_diffrn_measurement_method 'area detector \w scans'
_diffrn_radiation_monochromator graphite
_diffrn_radiation_source 'fine-focus sealed tube'
_diffrn_radiation_type MoK\a
_diffrn_radiation_wavelength 0.71073
_diffrn_reflns_av_R_equivalents 0.0593
_diffrn_reflns_av_sigmaI/netI 0.0643
_diffrn_reflns_limit_h_max 18
_diffrn_reflns_limit_h_min -18
_diffrn_reflns_limit_k_max 15
_diffrn_reflns_limit_k_min -15
_diffrn_reflns_limit_l_max 21
_diffrn_reflns_limit_l_min -22
_diffrn_reflns_number 8573
_diffrn_reflns_theta_full 20.49
_diffrn_reflns_theta_max 20.49
_diffrn_reflns_theta_min 2.19
_exptl_absorpt_coefficient_mu 0.080
_exptl_absorpt_correction_type multi-scan
_exptl_absorpt_process_details 'Scalepak (Otwinowski, Minor, 1997)'
_exptl_crystal_colour colorless
_exptl_crystal_density_diffrn 0.999
_exptl_crystal_density_method 'not measured'
_exptl_crystal_description prism
_exptl_crystal_F_000 2274
_exptl_crystal_size_max 0.66
_exptl_crystal_size_mid 0.42
_exptl_crystal_size_min 0.30
_refine_diff_density_max 0.565
_refine_diff_density_min -0.388
_refine_diff_density_rms 0.068
_refine_ls_abs_structure_details 'Flack H D (1983), Acta Cryst. A39, 876-881'
_refine_ls_abs_structure_Flack -0.5(5)
_refine_ls_extinction_method none
_refine_ls_goodness_of_fit_ref 1.046
_refine_ls_hydrogen_treatment constr
_refine_ls_matrix_type full
_refine_ls_number_parameters 422
_refine_ls_number_reflns 4679
_refine_ls_number_restraints 8
_refine_ls_restrained_S_all 1.047
_refine_ls_R_factor_all 0.0953
_refine_ls_R_factor_gt 0.0837
_refine_ls_shift/su_max 0.009
_refine_ls_shift/su_mean 0.002
_refine_ls_structure_factor_coef Fsqd
_refine_ls_weighting_details 'calc w=1/[\s^2^(Fo^2^)+(0.1527P)^2^+7.4576P] where P=(Fo^2^+2Fc^2^)/3'
_refine_ls_weighting_scheme calc
_refine_ls_wR_factor_gt 0.2185
_refine_ls_wR_factor_ref 0.2313
_reflns_number_gt 3965
_reflns_number_total 4679
_reflns_threshold_expression I>2\s(I)
_cod_data_source_file ja8098867_si_001.cif
_cod_data_source_block shelxl
_cod_database_code 4104213

loop_
_symmetry_equiv_pos_as_xyz
'x, y, z'
'-y, x-y, z+1/3'
'-x+y, -x, z+2/3'
'x-y, -y, -z+2/3'
'-x, -x+y, -z+1/3'
'y, x, -z'

loop_
_atom_site_label
_atom_site_type_symbol
_atom_site_fract_x
_atom_site_fract_y
_atom_site_fract_z
_atom_site_U_iso_or_equiv
_atom_site_adp_type
_atom_site_occupancy
_atom_site_symmetry_multiplicity
_atom_site_calc_flag
_atom_site_refinement_flags
C1 C 0.0000 0.3490 0.1667 0.071(3) Uani 1 2 d S
H1A H 0.0076 0.3357 0.2074 0.107 Uiso 0.50 1 calc PR
H1B H 0.0442 0.3540 0.1414 0.107 Uiso 0.50 1 calc PR
H1C H -0.0518 0.3060 0.1512 0.107 Uiso 0.50 1 calc PR
C2 C 0.1627 0.5759(4) 0.1699 0.0469(17) Uani 1 1 d .
H2 H 0.1955 0.5548 0.1502 0.056 Uiso 1 1 calc R
C3 C 0.2103(4) 0.6668(4) 0.1661(2) 0.0486(18) Uani 1 1 d .
C4 C 0.1749(5) 0.7124(5) 0.1534(3) 0.061(2) Uani 1 1 d .
H4 H 0.1179 0.6864 0.1478 0.073 Uiso 1 1 calc R
C5 C 0.2197(7) 0.7939(7) 0.1487(3) 0.079(2) Uani 1 1 d .
H5 H 0.1919 0.8221 0.1394 0.095 Uiso 1 1 calc R
C6 C 0.3393(6) 0.7943(5) 0.1663(3) 0.074(3) Uani 1 1 d .
C7 C 0.4249(8) 0.8380(6) 0.1699(3) 0.097(4) Uani 1 1 d .
H7 H 0.4535 0.8953 0.1663 0.117 Uiso 1 1 calc R
C8 C 0.4661(7) 0.7971(9) 0.1787(4) 0.103(4) Uani 1 1 d .
H8 H 0.5236 0.8262 0.1790 0.124 Uiso 1 1 calc R
C9 C 0.4259(5) 0.7153(7) 0.1871(3) 0.076(2) Uani 1 1 d .
H9 H 0.4553 0.6884 0.1953 0.091 Uiso 1 1 calc R
C10 C 0.3418(4) 0.6712(5) 0.1836(3) 0.0578(19) Uani 1 1 d .
H10 H 0.3145 0.6142 0.1893 0.069 Uiso 1 1 calc R
C11 C 0.2975(5) 0.7085(4) 0.1720(2) 0.0479(18) Uani 1 1 d .
C12 C 0.1451(4) 0.5420(4) 0.2369(3) 0.0493(17) Uani 1 1 d .
H12 H 0.1530 0.4940 0.2371 0.059 Uiso 1 1 calc R
C13 C 0.1966(4) 0.5960(5) 0.2874(3) 0.0542(18) Uani 1 1 d .
H13A H 0.2212 0.6535 0.2756 0.065 Uiso 1 1 calc R
H13B H 0.2407 0.5846 0.2966 0.065 Uiso 1 1 calc R
C14 C 0.1434(4) 0.5798(4) 0.3423(3) 0.0545(19) Uani 1 1 d .
H14 H 0.1772 0.6065 0.3782 0.065 Uiso 1 1 calc R
C15 C 0.0917(4) 0.4886(5) 0.3515(3) 0.061(2) Uani 1 1 d .
H15A H 0.0615 0.4774 0.3895 0.073 Uiso 1 1 calc R
H15B H 0.1269 0.4643 0.3538 0.073 Uiso 1 1 calc R
C16 C 0.0322(4) 0.4510(4) 0.3000(3) 0.0545(18) Uani 1 1 d .
H16A H 0.0314 0.4012 0.2865 0.065 Uiso 1 1 calc R
H16B H -0.0229 0.4359 0.3135 0.065 Uiso 1 1 calc R
C17 C 0.0451(4) 0.5776(4) 0.2689(3) 0.0520(18) Uani 1 1 d .
H17A H -0.0135 0.5592 0.2706 0.062 Uiso 1 1 calc R
H17B H 0.0703 0.6220 0.2394 0.062 Uiso 1 1 calc R
C18 C 0.0833 0.6100 0.3309 0.061(2) Uani 1 1 d .
H18 H 0.0395 0.5853 0.3615 0.073 Uiso 1 1 calc R
C19 C 0.1203(5) 0.7000(5) 0.3338(3) 0.071(2) Uani 1 1 d .
H19 H 0.1604 0.7309 0.3049 0.085 Uiso 1 1 calc R
C20 C 0.1025(7) 0.7404(7) 0.3726(6) 0.129(4) Uani 1 1 d .
H20A H 0.0628 0.7121 0.4023 0.155 Uiso 1 1 calc R
H20B H 0.1294 0.7978 0.3709 0.155 Uiso 1 1 calc R
C21 C 0.1910 0.1910 0.0000 0.114(5) Uani 1 2 d S
H21A H 0.1537 0.1940 0.0285 0.171 Uiso 0.50 1 calc PR
H21B H 0.2008 0.1470 0.0114 0.171 Uiso 0.50 1 calc PR
H21C H 0.1671 0.1806 -0.0399 0.171 Uiso 0.50 1 calc PR
C22 C 0.2988(5) 0.3558(6) 0.1128(3) 0.073(2) Uani 1 1 d .
H22 H 0.2672 0.3076 0.1389 0.088 Uiso 1 1 calc R
C23 C 0.3560 0.4244(4) 0.1525 0.064(2) Uani 1 1 d .
C24 C 0.4349(5) 0.4767(5) 0.1371(4) 0.068(2) Uani 1 1 d .
H24 H 0.4569 0.4696 0.1012 0.082 Uiso 1 1 calc R
C25 C 0.4835(7) 0.5426(7) 0.1768(5) 0.097(3) Uani 1 1 d .
H25 H 0.5364 0.5809 0.1637 0.116 Uiso 1 1 calc R
C26 C 0.3874(7) 0.5043(7) 0.2456(4) 0.080(3) Uani 1 1 d .
C27 C 0.3674 0.5199 0.3021 0.116(4) Uani 1 1 d .
H27 H 0.4047 0.5644 0.3256 0.139 Uiso 1 1 calc R
C28 C 0.2905(9) 0.4667(9) 0.3215(4) 0.122(5) Uani 1 1 d .
H28 H 0.2761 0.4747 0.3603 0.146 Uiso 1 1 calc R
C29 C 0.2310 0.4009 0.2882 0.105(4) Uani 1 1 d .
H29 H 0.1780 0.3684 0.3037 0.126 Uiso 1 1 calc R
C30 C 0.2507(6) 0.3843(6) 0.2327(3) 0.076(2) Uani 1 1 d .
H30 H 0.2122 0.3392 0.2101 0.091 Uiso 1 1 calc R
C31 C 0.3296(5) 0.4361(6) 0.2103(3) 0.067(2) Uani 1 1 d .
C32 C 0.2352(5) 0.3702(6) 0.0775(3) 0.070(2) Uani 1 1 d .
H32 H 0.1813 0.3195 0.0798 0.084 Uiso 1 1 calc R
C33 C 0.2247(7) 0.4420(7) 0.0986(3) 0.093(3) Uani 1 1 d .
H33A H 0.1785 0.4226 0.1265 0.112 Uiso 1 1 calc R
H33B H 0.2742 0.4829 0.1193 0.112 Uiso 1 1 calc R
C34 C 0.2092(7) 0.4791(7) 0.0431(3) 0.098(4) Uani 1 1 d .
H34 H 0.1898 0.5170 0.0552 0.117 Uiso 1 1 calc R
C35 C 0.1486(7) 0.4153(8) 0.0031(4) 0.113(4) Uani 1 1 d .
H35A H 0.1335 0.4404 -0.0293 0.136 Uiso 1 1 calc R
H35B H 0.0990 0.3787 0.0258 0.136 Uiso 1 1 calc R
C36 C 0.1881(6) 0.3650(8) -0.0242(4) 0.098(3) Uani 1 1 d .
H36A H 0.1490 0.3061 -0.0224 0.117 Uiso 1 1 calc R
H36B H 0.2039 0.3805 -0.0662 0.117 Uiso 1 1 calc R
C37 C 0.3241(7) 0.4678(7) 0.0023(3) 0.076(3) Uani 1 1 d .
H37A H 0.3462 0.4725 -0.0383 0.091 Uiso 1 1 calc R
H37B H 0.3686 0.4829 0.0312 0.091 Uiso 1 1 calc R
C38 C 0.2894(8) 0.5257(7) 0.0090(3) 0.102(4) Uani 1 1 d .
H38 H 0.2763 0.5367 -0.0319 0.123 Uiso 1 1 calc R
C39 C 0.3454(10) 0.6052(9) 0.0367(4) 0.111(4) Uani 1 1 d .
H39 H 0.3220 0.6332 0.0556 0.133 Uiso 1 1 calc R
C40 C 0.4221(12) 0.6386(7) 0.0369(5) 0.129(5) Uani 1 1 d .
H40A H 0.4477 0.6124 0.0185 0.155 Uiso 1 1 calc R
H40B H 0.4539 0.6896 0.0557 0.155 Uiso 1 1 calc R
O1 O 0.0899(2) 0.5452(3) 0.13857(18) 0.0536(12) Uani 1 1 d .
O2 O 0.3436(4) 0.3357(4) 0.0722(2) 0.0754(16) Uani 1 1 d .
N1 N 0.0560(3) 0.5093(3) 0.2493(2) 0.0463(14) Uani 1 1 d .
N2 N 0.2998(7) 0.8380(4) 0.1560(3) 0.091(3) Uani 1 1 d .
N3 N 0.2608(5) 0.3855(6) 0.0129(3) 0.082(2) Uani 1 1 d .
N4 N 0.4629(7) 0.5542(6) 0.2263(5) 0.106(3) Uani 1 1 d .
Al1 Al 0.0000 0.4610 0.1667 0.0482(8) Uani 1 2 d S
Al2 Al 0.3010 0.3010 0.0000 0.0791(10) Uani 1 2 d S
C50 C 0.3306(18) 0.1044(18) 0.1762(12) 0.263(11) Uiso 1 1 d D
C51 C 0.2675(19) 0.125(2) 0.1722(14) 0.298(14) Uiso 1 1 d D
C54 C 0.213(2) -0.0398(19) 0.0688(14) 0.28(2) Uiso 1 1 d D
O3 O 0.207(2) 0.0595(18) 0.1373(14) 0.272(17) Uiso 1 1 d D
C53 C 0.2464(17) 0.017(2) 0.1165(18) 0.259(18) Uiso 1 1 d D
C52 C 0.319(2) 0.0348(18) 0.1448(14) 0.203(14) Uiso 1 1 d D

loop_
_atom_site_aniso_label
_atom_site_aniso_U_11
_atom_site_aniso_U_22
_atom_site_aniso_U_33
_atom_site_aniso_U_23
_atom_site_aniso_U_13
_atom_site_aniso_U_12
C1 0.055(7) 0.079(7) 0.081(7) -0.001 -0.003 0.034
C2 0.043(4) 0.045(4) 0.041(3) -0.001(3) 0.008(3) 0.014(3)
C3 0.062(5) 0.047(5) 0.027(3) -0.004(3) 0.002(3) 0.020(4)
C4 0.067(5) 0.055(6) 0.051(4) 0.003(3) 0.005(4) 0.023(5)
C5 0.105(8) 0.078(8) 0.058(5) 0.016(4) 0.001(5) 0.048(6)
C6 0.087(7) 0.053(6) 0.036(4) 0.011(4) 0.000(4) -0.001(6)
C7 0.109(9) 0.059(6) 0.041(5) 0.013(4) -0.002(5) -0.020(7)
C8 0.077(7) 0.128(11) 0.048(5) 0.012(6) -0.003(5) 0.008(8)
C9 0.075(7) 0.098(8) 0.032(4) 0.001(4) -0.005(4) 0.027(6)
C10 0.045(5) 0.064(5) 0.036(4) -0.005(3) 0.003(3) 0.006(4)
C11 0.065(5) 0.044(5) 0.021(3) -0.003(3) 0.004(3) 0.017(4)
C12 0.045(4) 0.048(4) 0.051(4) 0.008(3) 0.010(3) 0.020(3)
C13 0.051(4) 0.061(5) 0.042(4) -0.001(3) -0.011(3) 0.021(4)
C14 0.048(4) 0.060(5) 0.035(4) 0.008(3) 0.004(3) 0.012(4)
C15 0.059(5) 0.082(6) 0.044(4) 0.012(4) 0.003(4) 0.037(5)
C16 0.048(4) 0.055(5) 0.056(4) 0.013(4) 0.011(4) 0.022(4)
C17 0.068(5) 0.062(5) 0.038(4) 0.004(3) 0.010(3) 0.042(4)
C18 0.061(5) 0.059(5) 0.048(4) -0.006(3) 0.019(4) 0.020(4)
C19 0.061(5) 0.085(6) 0.059(4) -0.016(4) 0.007(4) 0.030(5)
C20 0.104(8) 0.094(8) 0.156(10) -0.015(7) 0.058(7) 0.025(7)
C21 0.14(2) 0.132 0.093(10) 0.001 -0.001 0.087(12)
C22 0.111(7) 0.106(7) 0.046(4) 0.017(4) 0.026(5) 0.086(6)
C23 0.099(7) 0.081(6) 0.050(5) 0.004(4) -0.008(4) 0.075(6)
C24 0.062(5) 0.076(6) 0.085(6) 0.016(5) 0.005(5) 0.048(5)
C25 0.091(8) 0.120(9) 0.105(8) 0.007(7) 0.006(7) 0.072(7)
C26 0.099(8) 0.119(8) 0.068(6) -0.034(6) -0.034(6) 0.089(7)
C27 0.158(11) 0.179(13) 0.085(8) -0.062(8) -0.062(8) 0.141(11)
C28 0.185(13) 0.206(14) 0.045(5) -0.021(7) -0.042(7) 0.151(12)
C29 0.133(9) 0.163(11) 0.069(6) 0.024(7) 0.021(6) 0.110(9)
C30 0.105(7) 0.114(7) 0.046(4) 0.024(4) 0.031(4) 0.083(6)
C31 0.101(7) 0.103(7) 0.049(5) 0.005(5) 0.004(5) 0.089(6)
C32 0.085(6) 0.118(7) 0.042(4) -0.002(4) 0.012(4) 0.077(5)
C33 0.133(8) 0.172(10) 0.042(4) -0.003(5) -0.003(5) 0.127(8)
C34 0.149(9) 0.183(10) 0.047(5) -0.024(6) -0.012(6) 0.146(9)
C35 0.152(10) 0.209(13) 0.062(5) -0.017(7) -0.002(6) 0.153(10)
C36 0.115(8) 0.165(10) 0.065(5) -0.006(6) 0.004(5) 0.109(8)
C37 0.128(8) 0.107(8) 0.041(4) 0.001(5) 0.004(5) 0.096(7)
C38 0.206(12) 0.161(10) 0.038(4) -0.007(6) -0.008(6) 0.166(10)
C39 0.169(12) 0.165(13) 0.051(5) -0.018(7) 0.022(7) 0.124(11)
C40 0.208(16) 0.081(8) 0.118(9) 0.018(6) 0.052(10) 0.086(10)
O1 0.039(3) 0.065(3) 0.042(2) 0.005(2) 0.005(2) 0.015(2)
O2 0.108(4) 0.114(4) 0.047(3) -0.003(3) 0.006(3) 0.087(4)
N1 0.037(3) 0.052(3) 0.043(3) 0.012(3) 0.017(2) 0.018(3)
N2 0.148(9) 0.056(5) 0.049(4) 0.018(3) -0.012(4) 0.037(6)
N3 0.104(6) 0.151(8) 0.044(4) -0.011(4) -0.006(4) 0.104(6)
N4 0.110(8) 0.131(8) 0.122(7) -0.037(6) -0.039(6) 0.094(7)
Al1 0.0475(17) 0.0507(15) 0.0443(15) 0.002 0.003 0.023
Al2 0.092(4) 0.130 0.0521(18) -0.005 0.005 0.083(2)

loop_
_atom_type_symbol
_atom_type_description
_atom_type_scat_dispersion_real
_atom_type_scat_dispersion_imag
_atom_type_scat_source
C C 0.0033 0.0016 'International Tables Vol C Tables 4.2.6.8 and 6.1.1.4'
H H 0.0000 0.0000 'International Tables Vol C Tables 4.2.6.8 and 6.1.1.4'
O O 0.0106 0.0060 'International Tables Vol C Tables 4.2.6.8 and 6.1.1.4'
N N 0.0061 0.0033 'International Tables Vol C Tables 4.2.6.8 and 6.1.1.4'
Al Al 0.0645 0.0514 'International Tables Vol C Tables 4.2.6.8 and 6.1.1.4'

loop_
_geom_angle_atom_site_label_1
_geom_angle_atom_site_label_2
_geom_angle_atom_site_label_3
_geom_angle
_geom_angle_site_symmetry_1
_geom_angle_site_symmetry_3
Al1 C1 H1A 109.0 . .
Al1 C1 H1B 109.0 . .
H1A C1 H1B 110.0 . .
Al1 C1 H1C 110.0 . .
H1A C1 H1C 110.0 . .
H1B C1 H1C 110.0 . .
O1 C2 C3 110.7(5) . .
O1 C2 C12 109.8(3) . .
C3 C2 C12 113.6(4) . .
O1 C2 H2 107.5 . .
C3 C2 H2 107.4 . .
C12 C2 H2 107.5 . .
C4 C3 C11 117.7(6) . .
C4 C3 C2 122.6(6) . .
C11 C3 C2 119.6(6) . .
C5 C4 C3 121.1(8) . .
C5 C4 H4 119.5 . .
C3 C4 H4 119.5 . .
N2 C5 C4 125.6(9) . .
N2 C5 H5 117.2 . .
C4 C5 H5 117.2 . .
N2 C6 C7 117.8(9) . .
N2 C6 C11 122.8(8) . .
C7 C6 C11 119.4(10) . .
C8 C7 C6 119.5(9) . .
C8 C7 H7 120.2 . .
C6 C7 H7 120.3 . .
C9 C8 C7 121.1(10) . .
C9 C8 H8 119.3 . .
C7 C8 H8 119.6 . .
C8 C9 C10 120.2(10) . .
C8 C9 H9 120.0 . .
C10 C9 H9 119.8 . .
C11 C10 C9 121.2(8) . .
C11 C10 H10 119.4 . .
C9 C10 H10 119.4 . .
C10 C11 C6 118.5(8) . .
C10 C11 C3 124.5(6) . .
C6 C11 C3 117.0(7) . .
N1 C12 C13 110.7(5) . .
N1 C12 C2 107.7(4) . .
C13 C12 C2 119.6(5) . .
N1 C12 H12 106.0 . .
C13 C12 H12 106.0 . .
C2 C12 H12 106.0 . .
C12 C13 C14 109.1(5) . .
C12 C13 H13A 109.9 . .
C14 C13 H13A 109.8 . .
C12 C13 H13B 109.9 . .
C14 C13 H13B 109.9 . .
H13A C13 H13B 108.3 . .
C15 C14 C13 109.0(6) . .
C15 C14 C18 105.8(5) . .
C13 C14 C18 109.5(5) . .
C15 C14 H14 110.8 . .
C13 C14 H14 110.8 . .
C18 C14 H14 110.8 . .
C14 C15 C16 109.7(5) . .
C14 C15 H15A 109.7 . .
C16 C15 H15A 109.8 . .
C14 C15 H15B 109.7 . .
C16 C15 H15B 109.7 . .
H15A C15 H15B 108.2 . .
N1 C16 C15 110.5(6) . .
N1 C16 H16A 109.5 . .
C15 C16 H16A 109.6 . .
N1 C16 H16B 109.6 . .
C15 C16 H16B 109.5 . .
H16A C16 H16B 108.1 . .
N1 C17 C18 111.8(5) . .
N1 C17 H17A 109.3 . .
C18 C17 H17A 109.2 . .
N1 C17 H17B 109.2 . .
C18 C17 H17B 109.2 . .
H17A C17 H17B 107.9 . .
C19 C18 C14 114.2(4) . .
C19 C18 C17 110.7(4) . .
C14 C18 C17 106.9(3) . .
C19 C18 H18 108.3 . .
C14 C18 H18 108.3 . .
C17 C18 H18 108.3 . .
C20 C19 C18 126.1(8) . .
C20 C19 H19 116.9 . .
C18 C19 H19 117.0 . .
C19 C20 H20A 120.0 . .
C19 C20 H20B 120.0 . .
H20A C20 H20B 120.0 . .
Al2 C21 H21A 110.0 . .
Al2 C21 H21B 109.0 . .
H21A C21 H21B 110.0 . .
Al2 C21 H21C 109.0 . .
H21A C21 H21C 109.0 . .
H21B C21 H21C 110.0 . .
O2 C22 C23 109.9(6) . .
O2 C22 C32 109.9(5) . .
C23 C22 C32 115.6(6) . .
O2 C22 H22 107.1 . .
C23 C22 H22 107.0 . .
C32 C22 H22 107.0 . .
C24 C23 C31 116.9(6) . .
C24 C23 C22 122.6(5) . .
C31 C23 C22 120.5(5) . .
C23 C24 C25 118.2(8) . .
C23 C24 H24 120.9 . .
C25 C24 H24 120.9 . .
N4 C25 C24 126.2(11) . .
N4 C25 H25 116.9 . .
C24 C25 H25 116.9 . .
N4 C26 C27 116.9(9) . .
N4 C26 C31 121.6(8) . .
C27 C26 C31 121.5(10) . .
C28 C27 C26 115.7(7) . .
C28 C27 H27 122.1 . .
C26 C27 H27 122.1 . .
C27 C28 C29 125.2(8) . .
C27 C28 H28 117.4 . .
C29 C28 H28 117.4 . .
C30 C29 C28 119.4(7) . .
C30 C29 H29 120.3 . .
C28 C29 H29 120.3 . .
C29 C30 C31 118.4(8) . .
C29 C30 H30 120.8 . .
C31 C30 H30 120.8 . .
C30 C31 C23 122.7(7) . .
C30 C31 C26 119.8(7) . .
C23 C31 C26 117.5(8) . .
N3 C32 C33 107.2(7) . .
N3 C32 C22 108.2(5) . .
C33 C32 C22 116.5(7) . .
N3 C32 H32 108.3 . .
C33 C32 H32 108.2 . .
C22 C32 H32 108.2 . .
C34 C33 C32 107.3(6) . .
C34 C33 H33A 110.2 . .
C32 C33 H33A 110.2 . .
C34 C33 H33B 110.3 . .
C32 C33 H33B 110.3 . .
H33A C33 H33B 108.5 . .
C35 C34 C33 111.3(10) . .
C35 C34 C38 108.3(7) . .
C33 C34 C38 107.9(7) . .
C35 C34 H34 109.8 . .
C33 C34 H34 109.8 . .
C38 C34 H34 109.8 . .
C34 C35 C36 108.3(8) . .
C34 C35 H35A 110.1 . .
C36 C35 H35A 110.1 . .
C34 C35 H35B 110.0 . .
C36 C35 H35B 109.9 . .
H35A C35 H35B 108.4 . .
N3 C36 C35 106.4(7) . .
N3 C36 H36A 110.6 . .
C35 C36 H36A 110.6 . .
N3 C36 H36B 110.3 . .
C35 C36 H36B 110.4 . .
H36A C36 H36B 108.6 . .
N3 C37 C38 109.6(9) . .
N3 C37 H37A 109.8 . .
C38 C37 H37A 109.8 . .
N3 C37 H37B 109.8 . .
C38 C37 H37B 109.8 . .
H37A C37 H37B 108.2 . .
C39 C38 C34 112.4(8) . .
C39 C38 C37 114.9(10) . .
C34 C38 C37 107.0(9) . .
C39 C38 H38 107.4 . .
C34 C38 H38 107.4 . .
C37 C38 H38 107.4 . .
C40 C39 C38 125.0(10) . .
C40 C39 H39 117.5 . .
C38 C39 H39 117.5 . .
C39 C40 H40A 120.0 . .
C39 C40 H40B 120.0 . .
H40A C40 H40B 120.0 . .
C2 O1 Al1 120.5(3) . .
C22 O2 Al2 117.2(5) . .
C17 N1 C16 107.6(5) . .
C17 N1 C12 108.3(5) . .
C16 N1 C12 107.9(5) . .
C17 N1 Al1 112.4(4) . .
C16 N1 Al1 116.5(4) . .
C12 N1 Al1 103.7(3) . .
C5 N2 C6 115.7(7) . .
C37 N3 C36 110.8(8) . .
C37 N3 C32 112.5(7) . .
C36 N3 C32 108.5(7) . .
C37 N3 Al2 112.3(5) . .
C36 N3 Al2 111.4(6) . .
C32 N3 Al2 100.9(5) . .
C25 N4 C26 119.2(10) . .
O1 Al1 O1 130.2(3) 5 .
O1 Al1 N1 88.66(19) 5 .
O1 Al1 N1 82.47(18) . .
O1 Al1 N1 82.47(18) 5 5
O1 Al1 N1 88.65(19) . 5
N1 Al1 N1 158.9(3) . 5
O1 Al1 C1 114.90(16) 5 .
O1 Al1 C1 114.90(16) . .
N1 Al1 C1 100.57(14) . .
N1 Al1 C1 100.57(14) 5 .
O2 Al2 O2 131.3(4) . 6
O2 Al2 C21 114.36(19) . .
O2 Al2 C21 114.36(19) 6 .
O2 Al2 N3 88.4(2) . 6
O2 Al2 N3 82.2(2) 6 6
C21 Al2 N3 101.5(3) . 6
O2 Al2 N3 82.2(2) . .
O2 Al2 N3 88.4(2) 6 .
C21 Al2 N3 101.5(3) . .
N3 Al2 N3 157.0(5) 6 .
C52 C50 C51 118(3) . .
O3 C51 C50 102(3) . .
C53 O3 C51 104(4) . .
C52 C53 O3 117(4) . .
C52 C53 C54 122(2) . .
O3 C53 C54 121(2) . .
C53 C52 C50 97(3) . .

loop_
_geom_bond_atom_site_label_1
_geom_bond_atom_site_label_2
_geom_bond_distance
_geom_bond_site_symmetry_2
C1 Al1 2.13607(12) .
C1 H1A 0.9800 .
C1 H1B 0.9800 .
C1 H1C 0.9800 .
C2 O1 1.398(4) .
C2 C3 1.504(9) .
C2 C12 1.607(7) .
C2 H2 1.0000 .
C3 C4 1.373(10) .
C3 C11 1.448(10) .
C4 C5 1.351(12) .
C4 H4 0.9500 .
C5 N2 1.335(12) .
C5 H5 0.9500 .
C6 N2 1.394(13) .
C6 C7 1.415(15) .
C6 C11 1.423(11) .
C7 C8 1.371(16) .
C7 H7 0.9500 .
C8 C9 1.363(15) .
C8 H8 0.9500 .
C9 C10 1.392(11) .
C9 H9 0.9500 .
C10 C11 1.374(10) .
C10 H10 0.9500 .
C12 N1 1.514(8) .
C12 C13 1.517(9) .
C12 H12 1.0000 .
C13 C14 1.527(9) .
C13 H13A 0.9900 .
C13 H13B 0.9900 .
C14 C15 1.526(10) .
C14 C18 1.538(8) .
C14 H14 1.0000 .
C15 C16 1.526(10) .
C15 H15A 0.9900 .
C15 H15B 0.9900 .
C16 N1 1.494(8) .
C16 H16A 0.9900 .
C16 H16B 0.9900 .
C17 N1 1.484(8) .
C17 C18 1.550(6) .
C17 H17A 0.9900 .
C17 H17B 0.9900 .
C18 C19 1.496(9) .
C18 H18 1.0000 .
C19 C20 1.316(13) .
C19 H19 0.9500 .
C20 H20A 0.9500 .
C20 H20B 0.9500 .
C21 Al2 2.09790(10) .
C21 H21A 0.9800 .
C21 H21B 0.9800 .
C21 H21C 0.9800 .
C22 O2 1.427(8) .
C22 C23 1.506(10) .
C22 C32 1.584(11) .
C22 H22 1.0000 .
C23 C24 1.369(9) .
C23 C31 1.450(7) .
C24 C25 1.439(14) .
C24 H24 0.9500 .
C25 N4 1.237(13) .
C25 H25 0.9500 .
C26 N4 1.340(14) .
C26 C27 1.400(9) .
C26 C31 1.450(13) .
C27 C28 1.371(16) .
C27 H27 0.9500 .
C28 C29 1.413(14) .
C28 H28 0.9500 .
C29 C30 1.384(7) .
C29 H29 0.9500 .
C30 C31 1.417(12) .
C30 H30 0.9500 .
C32 N3 1.512(10) .
C32 C33 1.554(12) .
C32 H32 1.0000 .
C33 C34 1.535(11) .
C33 H33A 0.9900 .
C33 H33B 0.9900 .
C34 C35 1.489(15) .
C34 C38 1.536(15) .
C34 H34 1.0000 .
C35 C36 1.608(12) .
C35 H35A 0.9900 .
C35 H35B 0.9900 .
C36 N3 1.493(11) .
C36 H36A 0.9900 .
C36 H36B 0.9900 .
C37 N3 1.443(12) .
C37 C38 1.554(11) .
C37 H37A 0.9900 .
C37 H37B 0.9900 .
C38 C39 1.485(17) .
C38 H38 1.0000 .
C39 C40 1.271(18) .
C39 H39 0.9500 .
C40 H40A 0.9500 .
C40 H40B 0.9500 .
O1 Al1 1.779(4) .
O2 Al2 1.788(5) .
N1 Al1 2.110(5) .
N3 Al2 2.123(7) .
Al1 O1 1.779(4) 5
Al1 N1 2.110(5) 5
Al2 O2 1.788(5) 6
Al2 N3 2.123(7) 6
C50 C52 1.421(10) .
C50 C51 1.448(10) .
C51 O3 1.440(10) .
C54 C53 1.43(3) .
O3 C53 1.427(10) .
C53 C52 1.410(10) .
